data_2003819
loop_
_publ_author_name
'Wong, W.-T.'
'Leung, W.-H.'
'Chan, E. Y. Y.'

_publ_section_title Dichloro[(1<i>R</i>,2<i>R</i>)-<i>N</i>-(2-pyridylmethylene)-1,2-cyclohexanediamine]copper(II)
_journal_issue 8
_journal_name_full 'Acta Crystallographica Section C'
_journal_page_first 1519
_journal_page_last 1520
_journal_paper_doi 10.1107/S010827019500223X
_journal_volume 51
_journal_year 1995
_chemical_compound_source 'synthesis and recrystallization'
_chemical_formula_sum 'C12 H17 Cl2 Cu N3'
_chemical_formula_weight 337.83
_space_group_IT_number 19
_symmetry_cell_setting orthorhombic
_symmetry_space_group_name_Hall 'P 2ac 2ab'
_symmetry_space_group_name_H-M 'P 21 21 21'
_atom_type_scat_source IntTabIV
_cell_angle_alpha 90
_cell_angle_beta 90
_cell_angle_gamma 90
_cell_formula_units_Z 4
_cell_length_a 8.235(2)
_cell_length_b 8.602(1)
_cell_length_c 19.604(1)
_cell_measurement_reflns_used 25
_cell_measurement_temperature 293
_cell_measurement_theta_max 14
_cell_measurement_theta_min 10
_cell_volume 1388.7(4)
_diffrn_measurement_device 'Enraf-Nonius CAD-4'
_diffrn_measurement_method \w-2\q
_diffrn_radiation_type MoK\a
_diffrn_radiation_wavelength 0.71073
_diffrn_reflns_av_R_equivalents 0.016
_diffrn_reflns_limit_h_max 9
_diffrn_reflns_limit_h_min 0
_diffrn_reflns_limit_k_max 10
_diffrn_reflns_limit_k_min 0
_diffrn_reflns_limit_l_max 22
_diffrn_reflns_limit_l_min 0
_diffrn_reflns_number 2906
_diffrn_reflns_theta_max 25
_diffrn_standards_decay_% <2
_diffrn_standards_interval_time 120
_diffrn_standards_number 3
_exptl_absorpt_coefficient_mu 1.95
_exptl_absorpt_correction_T_max 0.998
_exptl_absorpt_correction_T_min 0.845
_exptl_absorpt_correction_type 'empirical, \y scans (North, Phillips & Mathews, 1968)'
_exptl_crystal_colour blue
_exptl_crystal_density_diffrn 1.615
_exptl_crystal_description blocks
_exptl_crystal_size_max 0.34
_exptl_crystal_size_mid 0.30
_exptl_crystal_size_min 0.28
_refine_diff_density_max 0.52
_refine_diff_density_min -0.59
_refine_ls_extinction_method none
_refine_ls_goodness_of_fit_obs 1.034
_refine_ls_hydrogen_treatment noref
_refine_ls_number_parameters 163
_refine_ls_number_reflns 2201
_refine_ls_R_factor_obs 0.031
_refine_ls_shift/esd_max 0.02
_refine_ls_structure_factor_coef F
_refine_ls_weighting_details 'w = 4F~o~^2^/[\s^2^(F~o~^2^)+0.04(F~o~^2^)^2^]'
_refine_ls_weighting_scheme calc
_refine_ls_wR_factor_obs 0.042
_reflns_number_observed 2201
_reflns_number_total 2459
_reflns_observed_criterion 'F~o~ > 3\s(F~o~)'
_cod_data_source_file mu1170.cif
_cod_data_source_block mu1170a
_cod_depositor_comments
;
 Adding the _atom_site_type_symbol data item.

 Antanas Vaitkus,
 2017-01-19

The following automatic conversions were performed:

'_refine_ls_weighting_scheme' value
'4F~o~^2^/[\s^2^(F~o~^2^)+0.04(F~o~^2^)^2^]' was changed to 'calc'.
New tag '_refine_ls_weighting_details' was created. The value of the
new tag was set to 'w = 4F~o~^2^/[\s^2^(F~o~^2^)+0.04(F~o~^2^)^2^]'.

Automatic conversion script
Id: cif_fix_values 3143 2015-03-26 13:38:13Z robertas 
;
_cod_original_cell_volume 1388.7(3)
_cod_database_code 2003819

loop_
_symmetry_equiv_pos_as_xyz
x,y,z
1/2-x,-y,1/2+z
-x,1/2+y,1/2-z
1/2+x,1/2-y,-z

loop_
_atom_site_label
_atom_site_type_symbol
_atom_site_fract_x
_atom_site_fract_y
_atom_site_fract_z
_atom_site_B_iso_or_equiv
Cu Cu .76554(6) .60628(7) 0.28950(3) 2.270(9)
Cl(1) Cl .6371(2) .7995(2) .34955(6) 3.19(2)
Cl(2) Cl .6713(2) .3591(2) .32963(7) 3.52(2)
N(1) N .6179(4) .6078(5) .2072(2) 2.51(7)
N(2) N .9339(5) .5658(5) .2194(2) 2.50(8)
N(3) N .9736(5) .6123(5) .3481(2) 2.63(7)
C(1) C .7199(6) .6415(5) .1448(2) 2.53(9)
C(2) C .6326(6) .6140(7) .0786(2) 3.2(1)
C(3) C .7492(9) .6596(6) .0187(2) 3.6(1)
C(4) C .9056(7) .5631(7) .0226(3) 3.4(1)
C(5) C .9940(7) .5808(8) .0933(3) 3.6(1)
C(6) C .8740(6) .5430(6) .1495(2) 2.48(9)
C(7) C 1.0822(6) .5650(6) .2370(3) 2.9(1)
C(8) C 1.1109(5) .5885(6) .3116(2) 2.48(9)
C(9) C 1.2625(6) .5901(6) .3408(3) 3.4(1)
C(10) C 1.2732(6) .6081(7) .4114(3) 3.8(1)
C(11) C 1.1310(8) .6256(7) .4485(3) 3.8(1)
C(12) C .9851(6) .6300(7) .4156(3) 3.2(1)
H1 H .7453 .7492 .1445 3
H2A H .5373 .6761 .0768 4
H2B H .6036 .5074 .0748 4
H3A H .7754 .7668 .0219 4
H3B H .6966 .6402 -.0236 4
H4A H .9771 .5964 -.0124 4
H4B H .8790 .4567 .0158 4
H5A H 1.0318 .6844 .0984 4
H5B H 1.0833 .5110 .0954 4
H6 H .8544 .4355 .1420 3
H7 H 1.1681 .5506 .2052 3
H9 H 1.3574 .5791 .3137 4
H10 H 1.3757 .6083 .4335 4
H11 H 1.1352 .6344 .4967 4
H12 H .8889 .6460 .4414 4
HN(1) H .5459 .6778 .2118 3
HN(2) H .5722 .5197 .2030 3

loop_
_geom_angle_atom_site_label_1
_geom_angle_atom_site_label_2
_geom_angle_atom_site_label_3
_geom_angle
_geom_angle_publ_flag
Cl(1) Cu Cl(2) 108.97(5) yes
Cl(1) Cu N(1) 97.30(10) yes
Cl(1) Cu N(2) 143.70(10) yes
Cl(1) Cu N(3) 94.50(10) yes
Cl(2) Cu N(1) 94.20(10) yes
Cl(2) Cu N(2) 107.30(10) yes
Cl(2) Cu N(3) 96.20(10) yes
N(1) Cu N(2) 82.4(2) yes
N(1) Cu N(3) 160.70(10) yes
N(2) Cu N(3) 79.0(2) yes
Cu N(1) C(1) 108.2(3) yes
Cu N(2) C(6) 115.8(3) yes
Cu N(2) C(7) 119.0(3) yes
C(6) N(2) C(7) 125.2(4) yes
Cu N(3) C(8) 113.3(3) yes
Cu N(3) C(12) 127.8(3) yes
C(8) N(3) C(12) 118.8(5) yes
N(1) C(1) C(2) 113.8(4) yes
N(1) C(1) C(6) 107.8(4) yes
C(2) C(1) C(6) 111.2(4) yes
C(1) C(2) C(3) 108.4(4) yes
C(2) C(3) C(4) 110.0(4) yes
C(3) C(4) C(5) 112.4(4) yes
C(4) C(5) C(6) 108.6(4) yes
N(2) C(6) C(1) 105.2(4) yes
N(2) C(6) C(5) 115.5(5) yes
C(1) C(6) C(5) 112.2(5) yes
N(2) C(7) C(8) 114.6(4) yes
N(3) C(8) C(7) 113.9(4) yes
N(3) C(8) C(9) 122.5(4) yes
C(7) C(8) C(9) 123.5(4) yes
C(8) C(9) C(10) 118.2(5) yes
C(9) C(10) C(11) 118.6(5) yes
C(10) C(11) C(12) 119.9(5) yes
N(3) C(12) C(11) 121.9(5) yes

loop_
_geom_bond_atom_site_label_1
_geom_bond_atom_site_label_2
_geom_bond_distance
_geom_bond_publ_flag
Cu Cl(1) 2.2950(10) yes
Cu Cl(2) 2.3960(10) yes
Cu N(1) 2.020(4) yes
Cu N(2) 1.983(4) yes
Cu N(3) 2.064(4) yes
N(1) C(1) 1.512(6) yes
N(2) C(6) 1.469(6) yes
N(2) C(7) 1.269(6) yes
N(3) C(8) 1.353(6) yes
N(3) C(12) 1.335(7) yes
C(1) C(2) 1.503(7) yes
C(1) C(6) 1.528(7) yes
C(2) C(3) 1.568(7) yes
C(3) C(4) 1.534(9) yes
C(4) C(5) 1.572(7) yes
C(5) C(6) 1.516(8) yes
C(7) C(8) 1.496(8) yes
C(8) C(9) 1.374(7) yes
C(9) C(10) 1.394(8) yes
C(10) C(11) 1.386(9) yes
C(11) C(12) 1.365(9) yes
